data_7208383
loop_
_publ_author_name
'Stavgianoudaki, Nikoleta'
'Papathanasiou, Konstantinos E.'
'Colodrero, Rosario M. P.'
'Choquesillo-Lazarte, Duane'
'Garcia-Ruiz, Juan M.'
'Cabeza, Aurelio'
'Aranda, Miguel A. G.'
'Demadis, Konstantinos D.'

_publ_section_title
;
 Crystal engineering in confined spaces. A novel method to grow
 crystalline metal phosphonates in alginate gel systems
;
_journal_issue 17
_journal_name_full CrystEngComm
_journal_page_first 5385
_journal_paper_doi 10.1039/c2ce25632k
_journal_volume 14
_journal_year 2012
_chemical_formula_moiety 'C2 H6 Ca O7 P2, 2(H2 O)'
_chemical_formula_sum 'C2 H10 Ca O9 P2'
_chemical_formula_weight 280.12
_chemical_name_systematic
;
?
;
_space_group_IT_number 2
_symmetry_cell_setting triclinic
_symmetry_space_group_name_Hall '-P 1'
_symmetry_space_group_name_H-M 'P -1'
_atom_sites_solution_hydrogens geom
_atom_sites_solution_primary direct
_atom_sites_solution_secondary difmap
_audit_creation_method SHELXL-97
_cell_angle_alpha 92.734(5)
_cell_angle_beta 106.176(10)
_cell_angle_gamma 112.524(14)
_cell_formula_units_Z 2
_cell_length_a 6.943(5)
_cell_length_b 7.581(6)
_cell_length_c 9.662(6)
_cell_measurement_reflns_used 1867
_cell_measurement_temperature 125(2)
_cell_measurement_theta_max 26.3
_cell_measurement_theta_min 2.2
_cell_volume 444.3(6)
_computing_cell_refinement
;
CrystalClear-SM Expert 2.0 r5 (Rigaku, 2010)
;
_computing_data_collection
;
CrystalClear-SM Expert 2.0 r5 (Rigaku, 2010)
;
_computing_data_reduction
;
CrystalClear-SM Expert 2.0 r5 (Rigaku, 2010)
;
_computing_structure_refinement 'SHELXL-97 (Sheldrick, 2008)'
_computing_structure_solution 'SHELXS-97 (Sheldrick, 2008)'
_diffrn_ambient_temperature 125(2)
_diffrn_measured_fraction_theta_full 0.991
_diffrn_measured_fraction_theta_max 0.991
_diffrn_measurement_device_type
;
Rigaku Saturn724 (2x2 bin mode)
;
_diffrn_measurement_method \w-scans
_diffrn_radiation_monochromator graphite
_diffrn_radiation_source 'fine-focus sealed tube'
_diffrn_radiation_type MoK\a
_diffrn_radiation_wavelength 0.71075
_diffrn_reflns_av_R_equivalents 0.0616
_diffrn_reflns_av_sigmaI/netI 0.0563
_diffrn_reflns_limit_h_max 6
_diffrn_reflns_limit_h_min -8
_diffrn_reflns_limit_k_max 9
_diffrn_reflns_limit_k_min -7
_diffrn_reflns_limit_l_max 10
_diffrn_reflns_limit_l_min -11
_diffrn_reflns_number 3382
_diffrn_reflns_theta_full 25.00
_diffrn_reflns_theta_max 25.00
_diffrn_reflns_theta_min 2.23
_exptl_absorpt_coefficient_mu 1.095
_exptl_absorpt_correction_T_max 1.000
_exptl_absorpt_correction_T_min 0.713
_exptl_absorpt_correction_type multi-scan
_exptl_crystal_colour Colorless
_exptl_crystal_density_diffrn 2.094
_exptl_crystal_density_method 'not measured'
_exptl_crystal_description Platelet
_exptl_crystal_F_000 288
_exptl_crystal_size_max 0.12
_exptl_crystal_size_mid 0.12
_exptl_crystal_size_min 0.03
_refine_diff_density_max 1.241
_refine_diff_density_min -1.119
_refine_diff_density_rms 0.332
_refine_ls_extinction_method none
_refine_ls_goodness_of_fit_ref 1.287
_refine_ls_hydrogen_treatment constr
_refine_ls_matrix_type full
_refine_ls_number_parameters 129
_refine_ls_number_reflns 1550
_refine_ls_number_restraints 0
_refine_ls_restrained_S_all 1.287
_refine_ls_R_factor_all 0.0833
_refine_ls_R_factor_gt 0.0707
_refine_ls_shift/su_max 0.052
_refine_ls_shift/su_mean 0.003
_refine_ls_structure_factor_coef Fsqd
_refine_ls_weighting_details 'calc w=1/[\s^2^(Fo^2^)+(0.2000P)^2^+0.0000P] where P=(Fo^2^+2Fc^2^)/3'
_refine_ls_weighting_scheme calc
_refine_ls_wR_factor_gt 0.2432
_refine_ls_wR_factor_ref 0.2858
_reflns_number_gt 1415
_reflns_number_total 1550
_reflns_threshold_expression >2sigma(I)
_cod_data_source_file c2ce25632k.txt
_cod_data_source_block cahedp
_cod_depositor_comments
;
The following automatic conversions were performed:

'_symmetry_cell_setting' value 'Triclinic' changed to 'triclinic'
according to /home/saulius/struct/CIF-dictionaries/cif_core.dic
dictionary named 'cif_core.dic' version 2.4.1 from
2010-06-29.

'_exptl_absorpt_correction_type' value 'Multi-scan'
changed to 'multi-scan' according to
/home/saulius/struct/CIF-dictionaries/cif_core.dic dictionary named
'cif_core.dic' version 2.4.1 from 2010-06-29.

Automatic conversion script
Id: cif_fix_values 1891 2012-01-12 08:04:46Z andrius 
;
_cod_original_cell_volume 444.3(5)
_cod_original_sg_symbol_H-M P-1
_cod_database_code 7208383

loop_
_symmetry_equiv_pos_as_xyz
'x, y, z'
'-x, -y, -z'

loop_
_atom_site_label
_atom_site_type_symbol
_atom_site_fract_x
_atom_site_fract_y
_atom_site_fract_z
_atom_site_U_iso_or_equiv
_atom_site_adp_type
_atom_site_occupancy
_atom_site_symmetry_multiplicity
_atom_site_calc_flag
_atom_site_refinement_flags
Ca1 Ca 0.09207(16) -0.20575(14) 0.51489(12) 0.0098(6) Uani 1 1 d .
P1 P 0.4830(2) 0.2575(2) 0.62450(16) 0.0091(6) Uani 1 1 d .
P2 P 0.8594(2) 0.2024(2) 0.84394(16) 0.0122(6) Uani 1 1 d .
C1 C 0.5678(9) 0.1531(8) 0.7869(6) 0.0127(13) Uani 1 1 d .
C2 C 0.4959(9) 0.2138(8) 0.9069(6) 0.0139(13) Uani 1 1 d .
H2A H 0.5739 0.3515 0.9392 0.021 Uiso 1 1 calc R
H2B H 0.5274 0.1486 0.9874 0.021 Uiso 1 1 calc R
H2C H 0.3405 0.1801 0.8708 0.021 Uiso 1 1 calc R
O1 O 0.6076(6) 0.2497(5) 0.5225(4) 0.0122(10) Uani 1 1 d .
O2 O 0.5322(6) 0.4753(6) 0.6834(5) 0.0147(10) Uani 1 1 d .
H2 H 0.6264 0.5500 0.6532 0.022 Uiso 1 1 calc R
O3 O 0.2350(6) 0.1468(5) 0.5648(4) 0.0095(9) Uani 1 1 d .
O4 O 0.9842(6) 0.4246(6) 0.8771(4) 0.0152(10) Uani 1 1 d .
H4 H 1.0060 0.4640 0.8029 0.023 Uiso 1 1 calc R
O5 O 0.9126(6) 0.1191(5) 0.9838(4) 0.0131(10) Uani 1 1 d .
O6 O 0.9036(6) 0.1119(5) 0.7197(5) 0.0150(10) Uani 1 1 d .
O7 O 0.4459(6) -0.0567(5) 0.7379(5) 0.0140(10) Uani 1 1 d .
H7 H 0.5067 -0.1174 0.7924 0.021 Uiso 1 1 d R
O8 O -0.1432(6) -0.5223(6) 0.3514(4) 0.0125(9) Uani 1 1 d .
O9 O -0.0755(6) -0.2308(5) 0.7143(5) 0.0130(10) Uani 1 1 d .

loop_
_atom_site_aniso_label
_atom_site_aniso_U_11
_atom_site_aniso_U_22
_atom_site_aniso_U_33
_atom_site_aniso_U_23
_atom_site_aniso_U_13
_atom_site_aniso_U_12
Ca1 0.0097(8) 0.0060(8) 0.0125(8) 0.0015(5) 0.0020(6) 0.0030(6)
P1 0.0094(9) 0.0065(9) 0.0108(10) 0.0019(6) 0.0017(7) 0.0038(6)
P2 0.0100(9) 0.0123(10) 0.0145(10) 0.0026(7) 0.0027(7) 0.0055(7)
C1 0.016(3) 0.012(3) 0.010(3) 0.002(2) 0.001(2) 0.007(2)
C2 0.013(3) 0.015(3) 0.013(3) 0.000(2) -0.001(2) 0.009(2)
O1 0.0102(19) 0.010(2) 0.015(2) 0.0006(16) 0.0020(16) 0.0036(15)
O2 0.017(2) 0.010(2) 0.020(2) 0.0038(17) 0.0072(17) 0.0070(16)
O3 0.0117(19) 0.009(2) 0.008(2) 0.0014(15) 0.0025(15) 0.0052(15)
O4 0.016(2) 0.015(2) 0.013(2) 0.0033(17) 0.0057(17) 0.0027(17)
O5 0.0097(18) 0.015(2) 0.015(2) 0.0068(18) 0.0007(15) 0.0071(16)
O6 0.015(2) 0.010(2) 0.018(2) 0.0014(17) -0.0004(17) 0.0077(16)
O7 0.0082(19) 0.010(2) 0.024(2) 0.0070(17) 0.0060(16) 0.0029(15)
O8 0.0121(19) 0.012(2) 0.013(2) 0.0046(16) 0.0057(15) 0.0028(15)
O9 0.0092(19) 0.011(2) 0.022(2) 0.0047(17) 0.0077(16) 0.0043(15)

loop_
_atom_type_symbol
_atom_type_description
_atom_type_scat_dispersion_real
_atom_type_scat_dispersion_imag
_atom_type_scat_source
C C 0.0033 0.0016 'International Tables Vol C Tables 4.2.6.8 and 6.1.1.4'
H H 0.0000 0.0000 'International Tables Vol C Tables 4.2.6.8 and 6.1.1.4'
Ca Ca 0.2262 0.3064 'International Tables Vol C Tables 4.2.6.8 and 6.1.1.4'
O O 0.0106 0.0060 'International Tables Vol C Tables 4.2.6.8 and 6.1.1.4'
P P 0.1023 0.0942 'International Tables Vol C Tables 4.2.6.8 and 6.1.1.4'

loop_
_geom_angle_atom_site_label_1
_geom_angle_atom_site_label_2
_geom_angle_atom_site_label_3
_geom_angle
_geom_angle_site_symmetry_1
_geom_angle_site_symmetry_3
O1 Ca1 O3 152.97(14) 2_656 2_556
O1 Ca1 O6 75.97(14) 2_656 2_656
O3 Ca1 O6 77.50(13) 2_556 2_656
O1 Ca1 O3 101.37(14) 2_656 .
O3 Ca1 O3 76.89(14) 2_556 .
O6 Ca1 O3 75.91(13) 2_656 .
O1 Ca1 O8 86.46(13) 2_656 .
O3 Ca1 O8 83.81(13) 2_556 .
O6 Ca1 O8 79.65(14) 2_656 .
O3 Ca1 O8 151.53(14) . .
O1 Ca1 O9 136.66(14) 2_656 .
O3 Ca1 O9 70.23(13) 2_556 .
O6 Ca1 O9 147.17(13) 2_656 .
O3 Ca1 O9 90.82(13) . .
O8 Ca1 O9 102.21(13) . .
O1 Ca1 O8 71.45(13) 2_656 2_546
O3 Ca1 O8 127.77(13) 2_556 2_546
O6 Ca1 O8 136.68(14) 2_656 2_546
O3 Ca1 O8 137.76(14) . 2_546
O8 Ca1 O8 70.70(16) . 2_546
O9 Ca1 O8 71.78(13) . 2_546
O1 Ca1 O7 66.40(14) 2_656 .
O3 Ca1 O7 133.70(14) 2_556 .
O6 Ca1 O7 119.97(14) 2_656 .
O3 Ca1 O7 68.26(13) . .
O8 Ca1 O7 138.40(13) . .
O9 Ca1 O7 80.54(14) . .
O8 Ca1 O7 71.00(13) 2_546 .
O1 Ca1 P1 80.03(11) 2_656 .
O3 Ca1 P1 100.30(11) 2_556 .
O6 Ca1 P1 79.83(10) 2_656 .
O3 Ca1 P1 23.43(9) . .
O8 Ca1 P1 157.64(10) . .
O9 Ca1 P1 99.84(10) . .
O8 Ca1 P1 120.51(11) 2_546 .
O7 Ca1 P1 49.73(9) . .
O1 Ca1 Ca1 133.76(11) 2_656 2_556
O3 Ca1 Ca1 38.74(9) 2_556 2_556
O6 Ca1 Ca1 72.92(10) 2_656 2_556
O3 Ca1 Ca1 38.15(9) . 2_556
O8 Ca1 Ca1 119.77(11) . 2_556
O9 Ca1 Ca1 78.15(10) . 2_556
O8 Ca1 Ca1 149.79(11) 2_546 2_556
O7 Ca1 Ca1 101.55(10) . 2_556
P1 Ca1 Ca1 61.56(7) . 2_556
O1 Ca1 Ca1 76.35(10) 2_656 2_546
O3 Ca1 Ca1 108.53(10) 2_556 2_546
O6 Ca1 Ca1 110.26(10) 2_656 2_546
O3 Ca1 Ca1 172.33(11) . 2_546
O8 Ca1 Ca1 36.12(10) . 2_546
O9 Ca1 Ca1 86.09(9) . 2_546
O8 Ca1 Ca1 34.58(9) 2_546 2_546
O7 Ca1 Ca1 104.26(10) . 2_546
P1 Ca1 Ca1 150.84(6) . 2_546
Ca1 Ca1 Ca1 146.97(6) 2_556 2_546
O1 P1 O3 116.4(2) . .
O1 P1 O2 111.4(2) . .
O3 P1 O2 107.0(2) . .
O1 P1 C1 110.5(3) . .
O3 P1 C1 104.5(2) . .
O2 P1 C1 106.4(3) . .
O1 P1 Ca1 97.38(15) . .
O3 P1 Ca1 39.77(15) . .
O2 P1 Ca1 145.09(16) . .
C1 P1 Ca1 80.14(18) . .
O6 P2 O5 112.5(2) . .
O6 P2 O4 112.1(2) . .
O5 P2 O4 109.8(2) . .
O6 P2 C1 108.2(3) . .
O5 P2 C1 108.1(2) . .
O4 P2 C1 105.9(2) . .
O7 C1 C2 108.8(4) . .
O7 C1 P2 106.7(3) . .
C2 C1 P2 113.6(4) . .
O7 C1 P1 104.4(3) . .
C2 C1 P1 109.9(4) . .
P2 C1 P1 112.9(3) . .
C1 C2 H2A 109.5 . .
C1 C2 H2B 109.5 . .
H2A C2 H2B 109.5 . .
C1 C2 H2C 109.5 . .
H2A C2 H2C 109.5 . .
H2B C2 H2C 109.5 . .
P1 O1 Ca1 148.0(2) . 2_656
P1 O2 H2 109.5 . .
P1 O3 Ca1 140.0(2) . 2_556
P1 O3 Ca1 116.8(2) . .
Ca1 O3 Ca1 103.11(14) 2_556 .
P2 O4 H4 109.5 . .
P2 O6 Ca1 129.8(2) . 2_656
C1 O7 Ca1 122.2(3) . .
C1 O7 H7 111.0 . .
Ca1 O7 H7 126.8 . .
Ca1 O8 Ca1 109.30(16) . 2_546

loop_
_geom_bond_atom_site_label_1
_geom_bond_atom_site_label_2
_geom_bond_distance
_geom_bond_site_symmetry_2
Ca1 O1 2.352(4) 2_656
Ca1 O3 2.405(4) 2_556
Ca1 O6 2.412(5) 2_656
Ca1 O3 2.437(4) .
Ca1 O8 2.474(4) .
Ca1 O9 2.493(4) .
Ca1 O8 2.570(4) 2_546
Ca1 O7 2.578(4) .
Ca1 P1 3.400(3) .
P1 O1 1.494(4) .
P1 O3 1.515(4) .
P1 O2 1.593(4) .
P1 C1 1.843(6) .
P2 O6 1.515(4) .
P2 O5 1.531(4) .
P2 O4 1.538(4) .
P2 C1 1.822(6) .
C1 O7 1.463(7) .
C1 C2 1.501(8) .
C2 H2A 0.9600 .
C2 H2B 0.9600 .
C2 H2C 0.9600 .
O1 Ca1 2.352(4) 2_656
O2 H2 0.8200 .
O3 Ca1 2.405(4) 2_556
O4 H4 0.8200 .
O6 Ca1 2.412(5) 2_656
O7 H7 0.8455 .
O8 Ca1 2.570(4) 2_546
